data_4062002
_journal_name_full Organometallics
_journal_year 2003
_chemical_formula_sum 'C29 H30 O8 Pt2'
_chemical_formula_weight 896.71
_space_group_IT_number 14
_symmetry_cell_setting monoclinic
_symmetry_space_group_name_Hall '-P 2yn'
_symmetry_space_group_name_H-M 'P 1 21/n 1'
_cell_angle_alpha 90.00
_cell_angle_beta 102.8390(10)
_cell_angle_gamma 90.00
_cell_formula_units_Z 4
_cell_length_a 11.3101(6)
_cell_length_b 16.8062(10)
_cell_length_c 13.8269(8)
_cell_measurement_temperature 173(2)
_cell_volume 2562.5(3)
_diffrn_ambient_temperature 173(2)
_exptl_crystal_density_diffrn 20.338
_cod_depositor_comments
;
The following automatic conversions were performed:
'_symmetry_cell_setting' value 'Monoclinic' changed to 'monoclinic'
according to '/home/saulius/struct/CIF-dictionaries/cif_core.dic'
dictionary named 'cif_core.dic' version 2.4.1 from 2010-06-29.

Automatic conversion script
Id: cif_fix_enum 1527 2010-12-29 10:47:43Z saulius 
;
_cod_original_sg_symbol_H-M 'P 21/n'
_cod_database_code 4062002

loop_
_symmetry_equiv_pos_as_xyz
'x, y, z'
'-x+1/2, y+1/2, -z+1/2'
'-x, -y, -z'
'x-1/2, -y-1/2, z-1/2'

loop_
_atom_site_label
_atom_site_type_symbol
_atom_site_fract_x
_atom_site_fract_y
_atom_site_fract_z
_atom_site_U_iso_or_equiv
_atom_site_adp_type
_atom_site_occupancy
_atom_site_symmetry_multiplicity
_atom_site_calc_flag
_atom_site_refinement_flags
_atom_site_disorder_assembly
_atom_site_disorder_group
Pt1 Pt 0.762104(13) 1.019428(9) 0.274498(11) 0.01251(6) Uani 1 1 d . . .
Pt2 Pt 0.878348(14) 0.935178(9) 0.131446(11) 0.01492(6) Uani 1 1 d . . .
C1 C 1.0382(4) 0.9924(3) 0.3313(4) 0.0227(9) Uani 1 1 d . . .
C2 C 0.9329(4) 1.0013(3) 0.3775(3) 0.0202(9) Uani 1 1 d . . .
H2 H 0.947(6) 1.036(4) 0.436(5) 0.024 Uiso 1 1 calc . . .
C3 C 0.8575(4) 0.9347(3) 0.3817(3) 0.0195(9) Uani 1 1 d . . .
H3 H 0.828(6) 0.928(3) 0.443(5) 0.023 Uiso 1 1 calc . . .
C4 C 0.8766(5) 0.8602(3) 0.3290(3) 0.0233(9) Uani 1 1 d . . .
C5 C 0.9592(4) 0.8628(3) 0.2580(4) 0.0238(10) Uani 1 1 d . . .
H5 H 0.992(6) 0.811(4) 0.243(5) 0.029 Uiso 1 1 calc . . .
C6 C 1.0346(4) 0.9297(3) 0.2553(4) 0.0247(10) Uani 1 1 d . . .
H6 H 1.112(6) 0.918(4) 0.238(5) 0.030 Uiso 1 1 calc . . .
C7 C 0.9407(5) 1.1107(3) 0.1767(4) 0.0243(10) Uani 1 1 d . . .
C8 C 0.8306(5) 1.1255(3) 0.2165(4) 0.0207(9) Uani 1 1 d . . .
H8 H 0.833(5) 1.173(4) 0.257(5) 0.025 Uiso 1 1 calc . . .
C9 C 0.7145(4) 1.1059(3) 0.1570(3) 0.0188(8) Uani 1 1 d . . .
H9 H 0.649(6) 1.142(4) 0.162(5) 0.023 Uiso 1 1 calc . . .
C10 C 0.7027(4) 1.0663(2) 0.0596(3) 0.0182(9) Uani 1 1 d . . .
C11 C 0.8156(5) 1.0343(3) 0.0344(3) 0.0204(9) Uani 1 1 d . . .
H11 H 0.812(6) 1.025(3) -0.036(5) 0.025 Uiso 1 1 calc . . .
C12 C 0.9298(4) 1.0535(3) 0.0929(4) 0.0206(9) Uani 1 1 d . . .
H12 H 0.996(6) 1.055(4) 0.058(5) 0.025 Uiso 1 1 calc . . .
C13 C 0.6071(4) 0.9388(3) 0.2934(4) 0.0201(9) Uani 1 1 d . . .
H13 H 0.611(5) 0.882(4) 0.277(5) 0.024 Uiso 1 1 calc . . .
C14 C 0.5490(4) 0.9613(3) 0.3782(3) 0.0211(9) Uani 1 1 d . . .
H14 H 0.5904 0.9423 0.4440 0.025 Uiso 1 1 calc R . .
C15 C 0.4143(5) 0.9344(4) 0.3416(4) 0.0293(12) Uani 1 1 d . . .
H15A H 0.4093 0.8799 0.3181 0.035 Uiso 1 1 calc R . .
H15B H 0.3700 0.9393 0.3939 0.035 Uiso 1 1 calc R . .
C16 C 0.3665(5) 0.9926(4) 0.2569(4) 0.0311(11) Uani 1 1 d . . .
H16A H 0.2992 1.0235 0.2699 0.037 Uiso 1 1 calc R . .
H16B H 0.3402 0.9647 0.1945 0.037 Uiso 1 1 calc R . .
C17 C 0.4767(4) 1.0465(3) 0.2551(4) 0.0269(10) Uani 1 1 d . . .
H17 H 0.4589 1.0975 0.2206 0.032 Uiso 1 1 calc R . .
C18 C 0.5626(4) 0.9918(3) 0.2174(3) 0.0202(9) Uani 1 1 d . . .
H18 H 0.537(6) 0.971(4) 0.150(5) 0.024 Uiso 1 1 calc . . .
C19 C 0.5369(5) 1.0508(3) 0.3666(4) 0.0252(10) Uani 1 1 d . . .
H19A H 0.6145 1.0779 0.3797 0.030 Uiso 1 1 calc R . .
H19B H 0.4844 1.0739 0.4059 0.030 Uiso 1 1 calc R . .
C20 C 0.7536(4) 0.8276(3) 0.1026(3) 0.0200(9) Uani 1 1 d . . .
H20 H 0.693(5) 0.822(4) 0.143(5) 0.024 Uiso 1 1 calc . . .
C21 C 0.8085(5) 0.7524(3) 0.0710(4) 0.0241(9) Uani 1 1 d . . .
H21 H 0.8576 0.7203 0.1243 0.029 Uiso 1 1 calc R . .
C22 C 0.6982(5) 0.7092(3) 0.0024(4) 0.0294(11) Uani 1 1 d . . .
H22A H 0.7202 0.6561 -0.0148 0.035 Uiso 1 1 calc R . .
H22B H 0.6299 0.7056 0.0340 0.035 Uiso 1 1 calc R . .
C23 C 0.6685(5) 0.7637(3) -0.0904(4) 0.0270(10) Uani 1 1 d . . .
H23A H 0.5865 0.7843 -0.1011 0.032 Uiso 1 1 calc R . .
H23B H 0.6781 0.7355 -0.1493 0.032 Uiso 1 1 calc R . .
C24 C 0.7635(5) 0.8317(3) -0.0633(3) 0.0230(9) Uani 1 1 d . . .
H24 H 0.7766 0.8643 -0.1187 0.028 Uiso 1 1 calc R . .
C25 C 0.7247(4) 0.8757(3) 0.0196(4) 0.0201(9) Uani 1 1 d . . .
H25 H 0.645(6) 0.902(4) 0.005(5) 0.024 Uiso 1 1 calc . . .
C26 C 0.8735(5) 0.7843(3) -0.0073(4) 0.0268(10) Uani 1 1 d . . .
H26A H 0.9423 0.8179 0.0208 0.032 Uiso 1 1 calc R . .
H26B H 0.8978 0.7425 -0.0472 0.032 Uiso 1 1 calc R . .
O1 O 1.1278(3) 1.0343(3) 0.3591(3) 0.0386(10) Uani 1 1 d . . .
O2 O 0.8281(4) 0.7975(2) 0.3441(3) 0.0376(9) Uani 1 1 d . . .
O3 O 1.0358(4) 1.1456(3) 0.2092(3) 0.0368(10) Uani 1 1 d . . .
O4 O 0.6045(3) 1.0601(2) 0.0020(3) 0.0273(8) Uani 1 1 d . . .
C28 C 0.2356(6) 0.2707(3) 0.3861(4) 0.0343(12) Uani 1 1 d . A 1
C27 C 0.3056(8) 0.1992(5) 0.4237(12) 0.098(5) Uani 1 1 d . A 1
H27A H 0.3827 0.2008 0.4056 0.148 Uiso 1 1 calc R A 1
H27B H 0.2619 0.1527 0.3955 0.148 Uiso 1 1 calc R A 1
H27C H 0.3180 0.1973 0.4947 0.148 Uiso 1 1 calc R A 1
C29 C 0.1079(6) 0.2704(4) 0.3957(5) 0.0440(15) Uani 1 1 d . A 1
H29A H 0.0692 0.3190 0.3690 0.066 Uiso 1 1 calc R A 1
H29B H 0.1053 0.2661 0.4644 0.066 Uiso 1 1 calc R A 1
H29C H 0.0662 0.2260 0.3598 0.066 Uiso 1 1 calc R A 1
O5 O 0.2818(6) 0.3258(4) 0.3520(6) 0.075(2) Uani 1 1 d . A 1

loop_
_atom_site_aniso_label
_atom_site_aniso_U_11
_atom_site_aniso_U_22
_atom_site_aniso_U_33
_atom_site_aniso_U_23
_atom_site_aniso_U_13
_atom_site_aniso_U_12
Pt1 0.01142(9) 0.01665(9) 0.01077(9) -0.00188(5) 0.00528(6) -0.00057(5)
Pt2 0.01380(9) 0.01769(10) 0.01423(9) -0.00522(5) 0.00518(6) 0.00010(5)
C1 0.014(2) 0.033(3) 0.019(2) -0.0044(19) 0.0000(17) 0.0005(17)
C2 0.020(2) 0.026(2) 0.0129(19) -0.0027(17) 0.0014(17) -0.0013(18)
C3 0.019(2) 0.028(2) 0.0103(18) 0.0054(16) 0.0001(16) 0.0009(16)
C4 0.026(2) 0.022(2) 0.017(2) 0.0063(17) -0.0056(17) 0.0036(18)
C5 0.021(2) 0.023(2) 0.022(2) -0.0033(18) -0.0060(18) 0.0080(17)
C6 0.014(2) 0.033(3) 0.027(2) -0.006(2) 0.0038(18) 0.0045(17)
C7 0.030(2) 0.027(2) 0.019(2) -0.0074(18) 0.0134(19) -0.0148(19)
C8 0.028(2) 0.0129(19) 0.023(2) -0.0066(16) 0.0119(18) -0.0020(16)
C9 0.023(2) 0.0149(19) 0.020(2) 0.0015(16) 0.0076(17) 0.0017(16)
C10 0.026(2) 0.0112(19) 0.016(2) 0.0055(15) 0.0017(17) -0.0009(15)
C11 0.034(3) 0.019(2) 0.0108(18) 0.0022(16) 0.0102(18) -0.0041(18)
C12 0.024(2) 0.023(2) 0.019(2) -0.0063(17) 0.0138(18) -0.0093(17)
C13 0.017(2) 0.021(2) 0.024(2) -0.0037(17) 0.0082(18) -0.0059(16)
C14 0.022(2) 0.030(2) 0.0133(19) 0.0032(17) 0.0080(17) 0.0016(18)
C15 0.020(2) 0.046(3) 0.027(2) 0.002(2) 0.014(2) -0.010(2)
C16 0.013(2) 0.048(3) 0.034(3) 0.004(2) 0.010(2) -0.004(2)
C17 0.018(2) 0.036(3) 0.030(3) 0.009(2) 0.013(2) 0.0045(19)
C18 0.0100(19) 0.038(3) 0.0125(19) -0.0029(18) 0.0030(16) -0.0065(17)
C19 0.026(2) 0.030(2) 0.025(2) -0.0050(19) 0.017(2) -0.0005(19)
C20 0.022(2) 0.020(2) 0.020(2) -0.0063(16) 0.0086(17) -0.0053(16)
C21 0.025(2) 0.017(2) 0.027(2) -0.0042(17) 0.0005(19) 0.0009(17)
C22 0.031(3) 0.021(2) 0.035(3) -0.002(2) 0.004(2) -0.0045(19)
C23 0.027(2) 0.026(2) 0.028(2) -0.008(2) 0.003(2) -0.0068(19)
C24 0.029(2) 0.024(2) 0.016(2) -0.0045(17) 0.0044(18) -0.0083(18)
C25 0.017(2) 0.018(2) 0.025(2) -0.0055(17) 0.0041(17) -0.0024(16)
C26 0.021(2) 0.028(2) 0.032(2) -0.013(2) 0.0078(19) -0.0014(18)
O1 0.0166(18) 0.058(3) 0.041(2) -0.022(2) 0.0065(17) -0.0136(17)
O2 0.048(2) 0.026(2) 0.036(2) 0.0121(17) 0.0031(19) -0.0050(17)
O3 0.033(2) 0.046(2) 0.037(2) -0.0195(18) 0.0196(18) -0.0248(18)
O4 0.0273(19) 0.0295(19) 0.0216(17) 0.0085(14) -0.0020(15) -0.0027(14)
C28 0.040(3) 0.027(3) 0.038(3) 0.000(2) 0.011(2) -0.002(2)
C27 0.047(5) 0.040(4) 0.207(14) 0.037(7) 0.023(7) 0.004(4)
C29 0.037(3) 0.048(4) 0.049(4) -0.022(3) 0.013(3) -0.003(3)
O5 0.072(4) 0.054(3) 0.111(5) 0.038(4) 0.046(4) -0.002(3)

loop_
_geom_bond_atom_site_label_1
_geom_bond_atom_site_label_2
_geom_bond_distance
_geom_bond_site_symmetry_2
_geom_bond_publ_flag
Pt1 C2 2.151(5) . ?
Pt1 C9 2.157(4) . ?
Pt1 C3 2.164(4) . ?
Pt1 C8 2.166(5) . ?
Pt1 C18 2.267(4) . ?
Pt1 C13 2.277(4) . ?
Pt1 Pt2 2.9667(2) . ?
Pt2 C11 2.157(5) . ?
Pt2 C5 2.160(5) . ?
Pt2 C6 2.173(5) . ?
Pt2 C12 2.171(5) . ?
Pt2 C20 2.273(4) . ?
Pt2 C25 2.284(5) . ?
C1 O1 1.224(6) . ?
C1 C2 1.479(7) . ?
C1 C6 1.482(7) . ?
C2 C3 1.416(7) . ?
C3 C4 1.487(7) . ?
C4 O2 1.228(6) . ?
C4 C5 1.499(7) . ?
C5 C6 1.418(7) . ?
C7 O3 1.220(6) . ?
C7 C12 1.489(6) . ?
C7 C8 1.491(7) . ?
C8 C9 1.424(7) . ?
C9 C10 1.482(6) . ?
C10 O4 1.219(6) . ?
C10 C11 1.496(7) . ?
C11 C12 1.401(7) . ?
C13 C18 1.385(7) . ?
C13 C14 1.515(6) . ?
C14 C19 1.515(7) . ?
C14 C15 1.561(7) . ?
C15 C16 1.529(8) . ?
C16 C17 1.544(7) . ?
C17 C18 1.511(7) . ?
C17 C19 1.543(8) . ?
C20 C25 1.381(7) . ?
C20 C21 1.515(7) . ?
C21 C26 1.535(7) . ?
C21 C22 1.568(7) . ?
C22 C23 1.551(8) . ?
C23 C24 1.556(7) . ?
C24 C25 1.510(6) . ?
C24 C26 1.534(7) . ?
C28 O5 1.210(8) . ?
C28 C27 1.470(10) . ?
C28 C29 1.479(9) . ?
